data_7107661
loop_
_publ_author_name
'Andrea Kurzwernhart'
'Wolfgang Kandioller'
'Caroline Bartel'
'Simone Baechler'
'Robert Trondl'
'Gerhard Muehlgassner'
'Michael A. Jakupec'
'Vladimir B. Arion'
'Doris Marko'
'Bernhard K. Keppler'
'Christian G. Hartinger'

_publ_section_title
;
 Targeting the DNA-topoisomerase complex in a double-strike approach with
 a topoisomerase inhibiting moiety and covalent DNA binder
;
_journal_name_full Chem.Commun.
_journal_page_first 4839
_journal_paper_doi 10.1039/c2cc31040f
_journal_volume 48
_journal_year 2012
_chemical_formula_moiety 'C26 H25 Cl O3 Ru, C H4 O'
_chemical_formula_sum 'C27 H29 Cl O4 Ru'
_chemical_formula_weight 554.02
_chemical_name_systematic
;
Chlorido[3-(oxo-kappaO)-2-(4-methylphenyl)-chromen-4(1H)-
onato-kappaO](hapto^6^-p-cymene)ruthenium(II)
;
_space_group_IT_number 2
_symmetry_cell_setting triclinic
_symmetry_space_group_name_Hall '-P 1'
_symmetry_space_group_name_H-M 'P -1'
_atom_sites_solution_hydrogens geom
_atom_sites_solution_primary direct
_atom_sites_solution_secondary difmap
_audit_creation_method SHELXL-97
_cell_angle_alpha 74.879(5)
_cell_angle_beta 73.366(4)
_cell_angle_gamma 89.101(4)
_cell_formula_units_Z 2
_cell_length_a 7.8882(5)
_cell_length_b 11.9690(9)
_cell_length_c 13.5794(11)
_cell_measurement_reflns_used 3499
_cell_measurement_temperature 100(2)
_cell_measurement_theta_max 27.28
_cell_measurement_theta_min 2.70
_cell_volume 1183.49(16)
_computing_cell_refinement 'Bruker SMART'
_computing_data_collection 'Bruker SMART'
_computing_data_reduction 'Bruker SAINT'
_computing_molecular_graphics 'Bruker SHELXTL'
_computing_publication_material 'Bruker SHELXTL'
_computing_structure_refinement 'SHELXL-97 (Sheldrick, 1997)'
_computing_structure_solution 'SHELXS-97 (Sheldrick, 1990)'
_diffrn_ambient_temperature 100(2)
_diffrn_measured_fraction_theta_full 0.997
_diffrn_measured_fraction_theta_max 0.997
_diffrn_measurement_device_type 'Bruker APEX-II CCD'
_diffrn_measurement_method '\f and \w scans'
_diffrn_radiation_monochromator graphite
_diffrn_radiation_source 'fine-focus sealed tube'
_diffrn_radiation_type MoK\a
_diffrn_radiation_wavelength 0.71073
_diffrn_reflns_av_R_equivalents 0.0972
_diffrn_reflns_av_sigmaI/netI 0.0813
_diffrn_reflns_limit_h_max 10
_diffrn_reflns_limit_h_min -10
_diffrn_reflns_limit_k_max 15
_diffrn_reflns_limit_k_min -15
_diffrn_reflns_limit_l_max 17
_diffrn_reflns_limit_l_min -17
_diffrn_reflns_number 33858
_diffrn_reflns_theta_full 27.50
_diffrn_reflns_theta_max 27.50
_diffrn_reflns_theta_min 2.70
_exptl_absorpt_coefficient_mu 0.807
_exptl_absorpt_correction_T_max 0.9920
_exptl_absorpt_correction_T_min 0.9094
_exptl_absorpt_correction_type multi-scan
_exptl_absorpt_process_details SADABS
_exptl_crystal_colour orange
_exptl_crystal_density_diffrn 1.555
_exptl_crystal_density_method 'not measured'
_exptl_crystal_description plate
_exptl_crystal_F_000 568
_exptl_crystal_size_max 0.12
_exptl_crystal_size_mid 0.05
_exptl_crystal_size_min 0.01
_refine_diff_density_max 1.030
_refine_diff_density_min -1.002
_refine_diff_density_rms 0.120
_refine_ls_extinction_method none
_refine_ls_goodness_of_fit_ref 0.985
_refine_ls_hydrogen_treatment constr
_refine_ls_matrix_type full
_refine_ls_number_parameters 302
_refine_ls_number_reflns 5420
_refine_ls_number_restraints 0
_refine_ls_restrained_S_all 0.985
_refine_ls_R_factor_all 0.0819
_refine_ls_R_factor_gt 0.0466
_refine_ls_shift/su_max 0.000
_refine_ls_shift/su_mean 0.000
_refine_ls_structure_factor_coef Fsqd
_refine_ls_weighting_details 'calc w=1/[\s^2^(Fo^2^)+(0.0510P)^2^+0.0000P] where P=(Fo^2^+2Fc^2^)/3'
_refine_ls_weighting_scheme calc
_refine_ls_wR_factor_gt 0.0930
_refine_ls_wR_factor_ref 0.1020
_reflns_number_gt 3910
_reflns_number_total 5420
_reflns_threshold_expression >2sigma(I)
_cod_data_source_file c2cc31040f.txt
_cod_data_source_block ANKU008
_cod_original_cell_volume 1183.49(15)
_cod_original_sg_symbol_H-M P-1
_cod_database_code 7107661

loop_
_symmetry_equiv_pos_as_xyz
'x, y, z'
'-x, -y, -z'

loop_
_atom_site_label
_atom_site_type_symbol
_atom_site_fract_x
_atom_site_fract_y
_atom_site_fract_z
_atom_site_U_iso_or_equiv
_atom_site_adp_type
_atom_site_occupancy
_atom_site_symmetry_multiplicity
_atom_site_calc_flag
_atom_site_refinement_flags
Ru1 Ru 0.68924(4) 0.79794(3) 0.67609(2) 0.01904(10) Uani 1 1 d .
Cl1 Cl 1.00884(12) 0.80968(9) 0.64424(8) 0.0278(2) Uani 1 1 d .
O1 O 0.6801(3) 0.6910(2) 0.82520(19) 0.0222(6) Uani 1 1 d .
O2 O 0.7346(3) 0.6366(2) 0.64266(19) 0.0238(6) Uani 1 1 d .
O3 O 0.8084(3) 0.3948(2) 0.89497(19) 0.0234(6) Uani 1 1 d .
C1 C 0.7308(5) 0.5859(3) 0.8212(3) 0.0211(8) Uani 1 1 d .
C2 C 0.7572(5) 0.5591(3) 0.7205(3) 0.0204(8) Uani 1 1 d .
C3 C 0.8080(5) 0.4461(3) 0.7122(3) 0.0221(8) Uani 1 1 d .
C4 C 0.8392(5) 0.4116(3) 0.6167(3) 0.0260(9) Uani 1 1 d .
H4 H 0.8229 0.4640 0.5547 0.031 Uiso 1 1 calc R
C5 C 0.8926(5) 0.3030(4) 0.6135(3) 0.0310(10) Uani 1 1 d .
H5 H 0.9119 0.2800 0.5495 0.037 Uiso 1 1 calc R
C6 C 0.9192(5) 0.2250(4) 0.7045(3) 0.0323(10) Uani 1 1 d .
H6 H 0.9569 0.1499 0.7014 0.039 Uiso 1 1 calc R
C7 C 0.8909(5) 0.2570(3) 0.7982(3) 0.0275(9) Uani 1 1 d .
H7 H 0.9090 0.2045 0.8596 0.033 Uiso 1 1 calc R
C8 C 0.8355(5) 0.3672(3) 0.8013(3) 0.0227(8) Uani 1 1 d .
C9 C 0.7567(5) 0.5024(3) 0.9058(3) 0.0201(8) Uani 1 1 d .
C10 C 0.7414(5) 0.5109(3) 1.0132(3) 0.0191(8) Uani 1 1 d .
C11 C 0.8142(5) 0.4284(3) 1.0817(3) 0.0232(9) Uani 1 1 d .
H11 H 0.8725 0.3661 1.0578 0.028 Uiso 1 1 calc R
C12 C 0.8025(5) 0.4364(3) 1.1824(3) 0.0254(9) Uani 1 1 d .
H12 H 0.8555 0.3804 1.2261 0.030 Uiso 1 1 calc R
C13 C 0.7146(5) 0.5246(3) 1.2223(3) 0.0249(9) Uani 1 1 d .
C14 C 0.6430(5) 0.6068(3) 1.1542(3) 0.0247(9) Uani 1 1 d .
H14 H 0.5836 0.6683 1.1791 0.030 Uiso 1 1 calc R
C15 C 0.6558(5) 0.6018(3) 1.0521(3) 0.0223(8) Uani 1 1 d .
H15 H 0.6067 0.6598 1.0077 0.027 Uiso 1 1 calc R
C16 C 0.6952(6) 0.5291(4) 1.3347(3) 0.0343(10) Uani 1 1 d .
H16A H 0.7319 0.6072 1.3341 0.051 Uiso 1 1 calc R
H16B H 0.7701 0.4728 1.3655 0.051 Uiso 1 1 calc R
H16C H 0.5711 0.5104 1.3776 0.051 Uiso 1 1 calc R
C17 C 0.5877(5) 0.8617(3) 0.5406(3) 0.0264(9) Uani 1 1 d .
C18 C 0.4450(5) 0.8132(3) 0.6334(3) 0.0248(9) Uani 1 1 d .
H18 H 0.3649 0.7555 0.6322 0.030 Uiso 1 1 calc R
C19 C 0.4202(5) 0.8487(3) 0.7263(3) 0.0246(9) Uani 1 1 d .
H19 H 0.3241 0.8146 0.7875 0.030 Uiso 1 1 calc R
C20 C 0.5375(5) 0.9355(3) 0.7305(3) 0.0245(9) Uani 1 1 d .
C21 C 0.6770(5) 0.9837(3) 0.6376(3) 0.0280(9) Uani 1 1 d .
H21 H 0.7569 1.0419 0.6382 0.034 Uiso 1 1 calc R
C22 C 0.7017(5) 0.9479(3) 0.5429(3) 0.0277(9) Uani 1 1 d .
H22 H 0.7961 0.9828 0.4811 0.033 Uiso 1 1 calc R
C23 C 0.6213(6) 0.8111(4) 0.4460(3) 0.0389(11) Uani 1 1 d .
H23A H 0.7124 0.8601 0.3854 0.058 Uiso 1 1 calc R
H23B H 0.5113 0.8078 0.4266 0.058 Uiso 1 1 calc R
H23C H 0.6619 0.7327 0.4647 0.058 Uiso 1 1 calc R
C24 C 0.5169(6) 0.9750(3) 0.8304(3) 0.0302(9) Uani 1 1 d .
H24 H 0.6379 0.9887 0.8363 0.036 Uiso 1 1 calc R
C25 C 0.4268(7) 1.0903(4) 0.8196(3) 0.0419(12) Uani 1 1 d .
H25A H 0.4143 1.1167 0.8837 0.063 Uiso 1 1 calc R
H25B H 0.3094 1.0793 0.8112 0.063 Uiso 1 1 calc R
H25C H 0.4993 1.1485 0.7569 0.063 Uiso 1 1 calc R
C26 C 0.4123(6) 0.8860(4) 0.9317(3) 0.0385(11) Uani 1 1 d .
H26A H 0.4037 0.9157 0.9935 0.058 Uiso 1 1 calc R
H26B H 0.4729 0.8135 0.9391 0.058 Uiso 1 1 calc R
H26C H 0.2930 0.8715 0.9274 0.058 Uiso 1 1 calc R
O4 O 1.0155(5) 0.9518(3) 0.8100(3) 0.0600(10) Uani 1 1 d .
H4A H 1.0382 0.9134 0.7646 0.090 Uiso 1 1 calc R
C27 C 0.9266(7) 0.8795(5) 0.9099(4) 0.0587(15) Uani 1 1 d .
H27A H 0.9967 0.8128 0.9272 0.088 Uiso 1 1 calc R
H27B H 0.8108 0.8522 0.9088 0.088 Uiso 1 1 calc R
H27C H 0.9098 0.9225 0.9639 0.088 Uiso 1 1 calc R

loop_
_atom_site_aniso_label
_atom_site_aniso_U_11
_atom_site_aniso_U_22
_atom_site_aniso_U_33
_atom_site_aniso_U_23
_atom_site_aniso_U_13
_atom_site_aniso_U_12
Ru1 0.01571(16) 0.02104(17) 0.01806(16) 0.00101(11) -0.00703(11) 0.00155(11)
Cl1 0.0171(5) 0.0330(6) 0.0285(5) 0.0022(4) -0.0087(4) 0.0013(4)
O1 0.0218(14) 0.0217(14) 0.0196(13) -0.0025(11) -0.0038(11) 0.0046(11)
O2 0.0238(14) 0.0275(15) 0.0182(13) -0.0003(11) -0.0085(11) 0.0042(11)
O3 0.0273(15) 0.0186(14) 0.0212(14) -0.0003(11) -0.0071(11) 0.0034(11)
C1 0.0151(19) 0.023(2) 0.0201(19) 0.0001(16) -0.0028(15) 0.0020(15)
C2 0.0176(19) 0.023(2) 0.0168(18) -0.0003(15) -0.0026(15) -0.0004(15)
C3 0.019(2) 0.026(2) 0.0194(19) -0.0040(16) -0.0060(15) -0.0011(16)
C4 0.027(2) 0.029(2) 0.020(2) -0.0038(17) -0.0068(16) -0.0010(17)
C5 0.031(2) 0.035(3) 0.028(2) -0.0134(19) -0.0074(18) -0.0013(19)
C6 0.031(2) 0.029(2) 0.034(2) -0.0110(19) -0.0028(19) 0.0017(18)
C7 0.027(2) 0.022(2) 0.028(2) 0.0004(17) -0.0045(17) 0.0020(17)
C8 0.021(2) 0.027(2) 0.0195(19) -0.0084(16) -0.0027(15) 0.0008(16)
C9 0.0170(19) 0.020(2) 0.0206(19) -0.0034(15) -0.0031(15) 0.0010(15)
C10 0.0194(19) 0.0190(19) 0.0155(18) 0.0022(15) -0.0059(15) -0.0030(15)
C11 0.020(2) 0.024(2) 0.022(2) -0.0019(16) -0.0041(16) 0.0016(16)
C12 0.022(2) 0.027(2) 0.023(2) 0.0040(17) -0.0097(16) -0.0020(16)
C13 0.022(2) 0.029(2) 0.021(2) -0.0023(17) -0.0057(16) -0.0068(17)
C14 0.024(2) 0.025(2) 0.024(2) -0.0073(17) -0.0037(16) 0.0018(16)
C15 0.021(2) 0.021(2) 0.022(2) 0.0000(16) -0.0077(16) 0.0008(15)
C16 0.039(3) 0.039(3) 0.026(2) -0.0078(19) -0.0122(19) -0.002(2)
C17 0.023(2) 0.034(2) 0.024(2) -0.0041(18) -0.0149(17) 0.0138(18)
C18 0.018(2) 0.031(2) 0.029(2) -0.0079(18) -0.0121(16) 0.0060(16)
C19 0.017(2) 0.028(2) 0.028(2) -0.0068(18) -0.0065(16) 0.0023(16)
C20 0.023(2) 0.024(2) 0.028(2) -0.0019(17) -0.0148(17) 0.0087(16)
C21 0.026(2) 0.018(2) 0.039(2) 0.0012(18) -0.0160(19) 0.0035(16)
C22 0.022(2) 0.028(2) 0.026(2) 0.0055(17) -0.0072(17) 0.0050(17)
C23 0.038(3) 0.057(3) 0.028(2) -0.015(2) -0.017(2) 0.021(2)
C24 0.040(3) 0.027(2) 0.029(2) -0.0087(18) -0.0172(19) 0.0036(18)
C25 0.068(3) 0.033(3) 0.030(2) -0.013(2) -0.021(2) 0.018(2)
C26 0.049(3) 0.040(3) 0.029(2) -0.010(2) -0.015(2) 0.013(2)
O4 0.059(2) 0.049(2) 0.075(3) -0.021(2) -0.021(2) 0.0025(19)
C27 0.046(3) 0.062(4) 0.065(4) 0.001(3) -0.027(3) -0.002(3)

loop_
_atom_type_symbol
_atom_type_description
_atom_type_scat_dispersion_real
_atom_type_scat_dispersion_imag
_atom_type_scat_source
C C 0.0033 0.0016 'International Tables Vol C Tables 4.2.6.8 and 6.1.1.4'
H H 0.0000 0.0000 'International Tables Vol C Tables 4.2.6.8 and 6.1.1.4'
O O 0.0106 0.0060 'International Tables Vol C Tables 4.2.6.8 and 6.1.1.4'
Cl Cl 0.1484 0.1585 'International Tables Vol C Tables 4.2.6.8 and 6.1.1.4'
Ru Ru -1.2594 0.8363 'International Tables Vol C Tables 4.2.6.8 and 6.1.1.4'

loop_
_geom_angle_atom_site_label_1
_geom_angle_atom_site_label_2
_geom_angle_atom_site_label_3
_geom_angle
O1 Ru1 O2 78.47(10)
O1 Ru1 C21 125.47(13)
O2 Ru1 C21 155.53(13)
O1 Ru1 C18 117.15(12)
O2 Ru1 C18 93.25(13)
C21 Ru1 C18 80.46(15)
O1 Ru1 C19 94.50(12)
O2 Ru1 C19 119.60(13)
C21 Ru1 C19 68.16(15)
C18 Ru1 C19 37.67(14)
O1 Ru1 C17 153.76(13)
O2 Ru1 C17 91.81(13)
C21 Ru1 C17 68.58(16)
C18 Ru1 C17 38.36(14)
C19 Ru1 C17 69.02(15)
O1 Ru1 C22 163.64(13)
O2 Ru1 C22 117.48(13)
C21 Ru1 C22 38.31(15)
C18 Ru1 C22 67.98(15)
C19 Ru1 C22 80.94(14)
C17 Ru1 C22 37.42(15)
O1 Ru1 C20 97.48(12)
O2 Ru1 C20 157.64(12)
C21 Ru1 C20 37.89(14)
C18 Ru1 C20 68.79(15)
C19 Ru1 C20 38.28(14)
C17 Ru1 C20 82.25(14)
C22 Ru1 C20 69.21(15)
O1 Ru1 Cl1 85.45(7)
O2 Ru1 Cl1 83.47(7)
C21 Ru1 Cl1 92.76(11)
C18 Ru1 Cl1 156.14(11)
C19 Ru1 Cl1 156.51(11)
C17 Ru1 Cl1 117.92(11)
C22 Ru1 Cl1 92.53(10)
C20 Ru1 Cl1 118.37(11)
C1 O1 Ru1 112.5(2)
C2 O2 Ru1 112.7(2)
C8 O3 C9 121.6(3)
O1 C1 C9 124.5(3)
O1 C1 C2 116.4(3)
C9 C1 C2 119.1(3)
O2 C2 C3 122.3(3)
O2 C2 C1 118.9(3)
C3 C2 C1 118.8(3)
C8 C3 C4 118.3(3)
C8 C3 C2 118.4(3)
C4 C3 C2 123.2(3)
C5 C4 C3 120.2(4)
C5 C4 H4 119.9
C3 C4 H4 119.9
C4 C5 C6 120.4(4)
C4 C5 H5 119.8
C6 C5 H5 119.8
C7 C6 C5 120.4(4)
C7 C6 H6 119.8
C5 C6 H6 119.8
C6 C7 C8 119.0(4)
C6 C7 H7 120.5
C8 C7 H7 120.5
O3 C8 C7 117.1(3)
O3 C8 C3 121.3(3)
C7 C8 C3 121.7(4)
C1 C9 O3 120.8(3)
C1 C9 C10 128.5(3)
O3 C9 C10 110.7(3)
C11 C10 C15 117.5(3)
C11 C10 C9 120.6(3)
C15 C10 C9 121.9(3)
C12 C11 C10 121.1(4)
C12 C11 H11 119.4
C10 C11 H11 119.4
C11 C12 C13 121.7(4)
C11 C12 H12 119.1
C13 C12 H12 119.1
C12 C13 C14 117.2(4)
C12 C13 C16 121.2(4)
C14 C13 C16 121.6(4)
C15 C14 C13 122.1(4)
C15 C14 H14 119.0
C13 C14 H14 119.0
C14 C15 C10 120.4(3)
C14 C15 H15 119.8
C10 C15 H15 119.8
C13 C16 H16A 109.5
C13 C16 H16B 109.5
H16A C16 H16B 109.5
C13 C16 H16C 109.5
H16A C16 H16C 109.5
H16B C16 H16C 109.5
C22 C17 C18 118.7(4)
C22 C17 C23 121.8(4)
C18 C17 C23 119.3(4)
C22 C17 Ru1 71.4(2)
C18 C17 Ru1 70.4(2)
C23 C17 Ru1 125.2(3)
C19 C18 C17 121.3(4)
C19 C18 Ru1 71.4(2)
C17 C18 Ru1 71.2(2)
C19 C18 H18 119.4
C17 C18 H18 119.4
Ru1 C18 H18 130.8
C18 C19 C20 120.7(4)
C18 C19 Ru1 70.9(2)
C20 C19 Ru1 71.5(2)
C18 C19 H19 119.7
C20 C19 H19 119.7
Ru1 C19 H19 130.7
C21 C20 C19 117.4(4)
C21 C20 C24 120.3(4)
C19 C20 C24 122.3(3)
C21 C20 Ru1 70.1(2)
C19 C20 Ru1 70.2(2)
C24 C20 Ru1 130.3(3)
C20 C21 C22 121.9(4)
C20 C21 Ru1 72.0(2)
C22 C21 Ru1 71.4(2)
C20 C21 H21 119.1
C22 C21 H21 119.1
Ru1 C21 H21 130.2
C17 C22 C21 120.1(4)
C17 C22 Ru1 71.2(2)
C21 C22 Ru1 70.2(2)
C17 C22 H22 120.0
C21 C22 H22 120.0
Ru1 C22 H22 131.4
C17 C23 H23A 109.5
C17 C23 H23B 109.5
H23A C23 H23B 109.5
C17 C23 H23C 109.5
H23A C23 H23C 109.5
H23B C23 H23C 109.5
C20 C24 C26 112.9(3)
C20 C24 C25 109.1(3)
C26 C24 C25 110.0(4)
C20 C24 H24 108.2
C26 C24 H24 108.2
C25 C24 H24 108.2
C24 C25 H25A 109.5
C24 C25 H25B 109.5
H25A C25 H25B 109.5
C24 C25 H25C 109.5
H25A C25 H25C 109.5
H25B C25 H25C 109.5
C24 C26 H26A 109.5
C24 C26 H26B 109.5
H26A C26 H26B 109.5
C24 C26 H26C 109.5
H26A C26 H26C 109.5
H26B C26 H26C 109.5
C27 O4 H4A 109.5
O4 C27 H27A 109.5
O4 C27 H27B 109.5
H27A C27 H27B 109.5
O4 C27 H27C 109.5
H27A C27 H27C 109.5
H27B C27 H27C 109.5

loop_
_geom_bond_atom_site_label_1
_geom_bond_atom_site_label_2
_geom_bond_distance
Ru1 O1 2.076(2)
Ru1 O2 2.099(3)
Ru1 C21 2.155(4)
Ru1 C18 2.158(4)
Ru1 C19 2.164(4)
Ru1 C17 2.168(4)
Ru1 C22 2.171(4)
Ru1 C20 2.181(4)
Ru1 Cl1 2.4326(10)
O1 C1 1.324(4)
O2 C2 1.265(4)
O3 C8 1.354(4)
O3 C9 1.376(4)
C1 C9 1.375(5)
C1 C2 1.441(5)
C2 C3 1.429(5)
C3 C8 1.397(5)
C3 C4 1.416(5)
C4 C5 1.368(6)
C4 H4 0.9500
C5 C6 1.407(6)
C5 H5 0.9500
C6 C7 1.379(6)
C6 H6 0.9500
C7 C8 1.391(5)
C7 H7 0.9500
C9 C10 1.459(5)
C10 C11 1.407(5)
C10 C15 1.411(5)
C11 C12 1.373(5)
C11 H11 0.9500
C12 C13 1.396(5)
C12 H12 0.9500
C13 C14 1.396(5)
C13 C16 1.506(5)
C14 C15 1.379(5)
C14 H14 0.9500
C15 H15 0.9500
C16 H16A 0.9800
C16 H16B 0.9800
C16 H16C 0.9800
C17 C22 1.392(6)
C17 C18 1.421(5)
C17 C23 1.515(6)
C18 C19 1.395(5)
C18 H18 0.9500
C19 C20 1.425(5)
C19 H19 0.9500
C20 C21 1.408(5)
C20 C24 1.515(5)
C21 C22 1.419(6)
C21 H21 0.9500
C22 H22 0.9500
C23 H23A 0.9800
C23 H23B 0.9800
C23 H23C 0.9800
C24 C26 1.524(6)
C24 C25 1.534(6)
C24 H24 1.0000
C25 H25A 0.9800
C25 H25B 0.9800
C25 H25C 0.9800
C26 H26A 0.9800
C26 H26B 0.9800
C26 H26C 0.9800
O4 C27 1.394(6)
O4 H4A 0.8400
C27 H27A 0.9800
C27 H27B 0.9800
C27 H27C 0.9800

loop_
_geom_torsion_atom_site_label_1
_geom_torsion_atom_site_label_2
_geom_torsion_atom_site_label_3
_geom_torsion_atom_site_label_4
_geom_torsion
O2 Ru1 O1 C1 9.1(2)
C21 Ru1 O1 C1 -165.3(2)
C18 Ru1 O1 C1 96.8(2)
C19 Ru1 O1 C1 128.4(2)
C17 Ru1 O1 C1 79.2(3)
C22 Ru1 O1 C1 -158.6(4)
C20 Ru1 O1 C1 166.8(2)
Cl1 Ru1 O1 C1 -75.1(2)
O1 Ru1 O2 C2 -8.4(2)
C21 Ru1 O2 C2 160.5(3)
C18 Ru1 O2 C2 -125.5(2)
C19 Ru1 O2 C2 -97.1(3)
C17 Ru1 O2 C2 -163.9(2)
C22 Ru1 O2 C2 167.7(2)
C20 Ru1 O2 C2 -90.0(4)
Cl1 Ru1 O2 C2 78.2(2)
Ru1 O1 C1 C9 172.2(3)
Ru1 O1 C1 C2 -8.7(4)
Ru1 O2 C2 C3 -173.4(3)
Ru1 O2 C2 C1 6.5(4)
O1 C1 C2 O2 1.5(5)
C9 C1 C2 O2 -179.4(3)
O1 C1 C2 C3 -178.6(3)
C9 C1 C2 C3 0.5(5)
O2 C2 C3 C8 178.0(3)
C1 C2 C3 C8 -2.0(5)
O2 C2 C3 C4 0.7(6)
C1 C2 C3 C4 -179.2(3)
C8 C3 C4 C5 0.8(5)
C2 C3 C4 C5 178.1(4)
C3 C4 C5 C6 -0.8(6)
C4 C5 C6 C7 0.3(6)
C5 C6 C7 C8 0.1(6)
C9 O3 C8 C7 178.8(3)
C9 O3 C8 C3 -1.5(5)
C6 C7 C8 O3 179.7(3)
C6 C7 C8 C3 -0.1(6)
C4 C3 C8 O3 179.9(3)
C2 C3 C8 O3 2.5(5)
C4 C3 C8 C7 -0.4(5)
C2 C3 C8 C7 -177.8(3)
O1 C1 C9 O3 179.5(3)
C2 C1 C9 O3 0.5(5)
O1 C1 C9 C10 -2.3(6)
C2 C1 C9 C10 178.6(3)
C8 O3 C9 C1 0.0(5)
C8 O3 C9 C10 -178.5(3)
C1 C9 C10 C11 -164.1(4)
O3 C9 C10 C11 14.2(5)
C1 C9 C10 C15 15.3(6)
O3 C9 C10 C15 -166.5(3)
C15 C10 C11 C12 -0.1(5)
C9 C10 C11 C12 179.2(3)
C10 C11 C12 C13 1.6(6)
C11 C12 C13 C14 -1.8(5)
C11 C12 C13 C16 177.1(4)
C12 C13 C14 C15 0.7(6)
C16 C13 C14 C15 -178.2(3)
C13 C14 C15 C10 0.7(6)
C11 C10 C15 C14 -1.0(5)
C9 C10 C15 C14 179.7(3)
O1 Ru1 C17 C22 156.9(2)
O2 Ru1 C17 C22 -135.9(2)
C21 Ru1 C17 C22 29.0(2)
C18 Ru1 C17 C22 131.1(3)
C19 Ru1 C17 C22 102.9(3)
C20 Ru1 C17 C22 65.7(2)
Cl1 Ru1 C17 C22 -52.4(3)
O1 Ru1 C17 C18 25.8(4)
O2 Ru1 C17 C18 93.0(2)
C21 Ru1 C17 C18 -102.1(2)
C19 Ru1 C17 C18 -28.2(2)
C22 Ru1 C17 C18 -131.1(3)
C20 Ru1 C17 C18 -65.4(2)
Cl1 Ru1 C17 C18 176.53(19)
O1 Ru1 C17 C23 -86.8(4)
O2 Ru1 C17 C23 -19.6(4)
C21 Ru1 C17 C23 145.3(4)
C18 Ru1 C17 C23 -112.6(4)
C19 Ru1 C17 C23 -140.8(4)
C22 Ru1 C17 C23 116.3(4)
C20 Ru1 C17 C23 -178.0(4)
Cl1 Ru1 C17 C23 63.9(4)
C22 C17 C18 C19 -1.4(5)
C23 C17 C18 C19 173.2(3)
Ru1 C17 C18 C19 53.1(3)
C22 C17 C18 Ru1 -54.5(3)
C23 C17 C18 Ru1 120.1(3)
O1 Ru1 C18 C19 58.7(3)
O2 Ru1 C18 C19 137.4(2)
C21 Ru1 C18 C19 -66.4(2)
C17 Ru1 C18 C19 -133.8(3)
C22 Ru1 C18 C19 -104.2(3)
C20 Ru1 C18 C19 -28.9(2)
Cl1 Ru1 C18 C19 -141.4(2)
O1 Ru1 C18 C17 -167.5(2)
O2 Ru1 C18 C17 -88.8(2)
C21 Ru1 C18 C17 67.4(2)
C19 Ru1 C18 C17 133.8(3)
C22 Ru1 C18 C17 29.6(2)
C20 Ru1 C18 C17 104.9(3)
Cl1 Ru1 C18 C17 -7.6(4)
C17 C18 C19 C20 0.3(6)
Ru1 C18 C19 C20 53.4(3)
C17 C18 C19 Ru1 -53.0(3)
O1 Ru1 C19 C18 -130.3(2)
O2 Ru1 C19 C18 -51.0(3)
C21 Ru1 C19 C18 103.1(3)
C17 Ru1 C19 C18 28.7(2)
C22 Ru1 C19 C18 65.5(2)
C20 Ru1 C19 C18 133.3(3)
Cl1 Ru1 C19 C18 140.7(2)
O1 Ru1 C19 C20 96.4(2)
O2 Ru1 C19 C20 175.67(19)
C21 Ru1 C19 C20 -30.2(2)
C18 Ru1 C19 C20 -133.3(3)
C17 Ru1 C19 C20 -104.6(2)
C22 Ru1 C19 C20 -67.8(2)
Cl1 Ru1 C19 C20 7.4(4)
C18 C19 C20 C21 0.4(5)
Ru1 C19 C20 C21 53.5(3)
C18 C19 C20 C24 -179.0(3)
Ru1 C19 C20 C24 -125.9(3)
C18 C19 C20 Ru1 -53.1(3)
O1 Ru1 C20 C21 141.6(2)
O2 Ru1 C20 C21 -140.5(3)
C18 Ru1 C20 C21 -102.1(3)
C19 Ru1 C20 C21 -130.6(3)
C17 Ru1 C20 C21 -64.8(2)
C22 Ru1 C20 C21 -28.5(2)
Cl1 Ru1 C20 C21 52.8(2)
O1 Ru1 C20 C19 -87.8(2)
O2 Ru1 C20 C19 -9.9(4)
C21 Ru1 C20 C19 130.6(3)
C18 Ru1 C20 C19 28.5(2)
C17 Ru1 C20 C19 65.8(2)
C22 Ru1 C20 C19 102.1(2)
Cl1 Ru1 C20 C19 -176.64(18)
O1 Ru1 C20 C24 28.3(4)
O2 Ru1 C20 C24 106.2(4)
C21 Ru1 C20 C24 -113.3(4)
C18 Ru1 C20 C24 144.6(4)
C19 Ru1 C20 C24 116.1(4)
C17 Ru1 C20 C24 -178.1(4)
C22 Ru1 C20 C24 -141.8(4)
Cl1 Ru1 C20 C24 -60.5(4)
C19 C20 C21 C22 -0.2(5)
C24 C20 C21 C22 179.3(3)
Ru1 C20 C21 C22 53.5(3)
C19 C20 C21 Ru1 -53.6(3)
C24 C20 C21 Ru1 125.8(3)
O1 Ru1 C21 C20 -49.1(3)
O2 Ru1 C21 C20 144.3(3)
C18 Ru1 C21 C20 67.6(2)
C19 Ru1 C21 C20 30.5(2)
C17 Ru1 C21 C20 105.6(2)
C22 Ru1 C21 C20 134.0(3)
Cl1 Ru1 C21 C20 -135.4(2)
O1 Ru1 C21 C22 176.97(19)
O2 Ru1 C21 C22 10.3(4)
C18 Ru1 C21 C22 -66.4(2)
C19 Ru1 C21 C22 -103.5(2)
C17 Ru1 C21 C22 -28.4(2)
C20 Ru1 C21 C22 -134.0(3)
Cl1 Ru1 C21 C22 90.6(2)
C18 C17 C22 C21 1.6(5)
C23 C17 C22 C21 -172.8(3)
Ru1 C17 C22 C21 -52.4(3)
C18 C17 C22 Ru1 54.0(3)
C23 C17 C22 Ru1 -120.4(3)
C20 C21 C22 C17 -0.9(6)
Ru1 C21 C22 C17 52.9(3)
C20 C21 C22 Ru1 -53.7(3)
O1 Ru1 C22 C17 -142.0(4)
O2 Ru1 C22 C17 51.6(3)
C21 Ru1 C22 C17 -133.2(3)
C18 Ru1 C22 C17 -30.3(2)
C19 Ru1 C22 C17 -67.2(2)
C20 Ru1 C22 C17 -105.0(3)
Cl1 Ru1 C22 C17 135.5(2)
O1 Ru1 C22 C21 -8.8(5)
O2 Ru1 C22 C21 -175.2(2)
C18 Ru1 C22 C21 102.9(2)
C19 Ru1 C22 C21 66.1(2)
C17 Ru1 C22 C21 133.2(3)
C20 Ru1 C22 C21 28.2(2)
Cl1 Ru1 C22 C21 -91.3(2)
C21 C20 C24 C26 -157.4(4)
C19 C20 C24 C26 22.0(5)
Ru1 C20 C24 C26 -68.7(5)
C21 C20 C24 C25 79.9(5)
C19 C20 C24 C25 -100.7(4)
Ru1 C20 C24 C25 168.6(3)
